data_7038606
loop_
_publ_author_name
'Bonuccelli, Veronica'
'Funaioli, Tiziana'
'Leoni, Piero'
'Marchetti, Fabio'
'Marchetti, Lorella'
'Pasquali, Marco'

_publ_section_title
;
 Synthesis and characterization of non-bridging mono- and
 bis-\s-\h(1)-alkynyl derivatives of the phosphido-bridged hexaplatinum
 core [Pt6(\m-PBu(t)2)4(CO)4](2.).
;
_journal_issue 16
_journal_name_full 'Dalton transactions (Cambridge, England : 2003)'
_journal_page_first 6878
_journal_page_last 6892
_journal_paper_doi 10.1039/c6dt00410e
_journal_volume 45
_journal_year 2016
_chemical_formula_moiety 'C62 H102 O4 P4 Pt6'
_chemical_formula_sum 'C62 H102 O4 P4 Pt6'
_chemical_formula_weight 2205.85
_space_group_crystal_system monoclinic
_space_group_IT_number 15
_space_group_name_Hall '-C 2yc'
_space_group_name_H-M_alt 'C 1 2/c 1'
_symmetry_space_group_name_Hall '-C 2yc'
_symmetry_space_group_name_H-M 'C 1 2/c 1'
_atom_sites_solution_hydrogens geom
_audit_creation_method SHELXL-2014/7
_audit_update_record
;
2015-11-13 deposited with the CCDC.
2016-02-11 downloaded from the CCDC.
;
_cell_angle_alpha 90
_cell_angle_beta 100.5070(10)
_cell_angle_gamma 90
_cell_formula_units_Z 8
_cell_length_a 24.8698(19)
_cell_length_b 17.4794(13)
_cell_length_c 33.430(3)
_cell_measurement_reflns_used 8532
_cell_measurement_temperature 293(2)
_cell_measurement_theta_max 26.73
_cell_measurement_theta_min 2.22
_cell_volume 14289(2)
_computing_cell_refinement 'Bruker SMART'
_computing_data_collection 'Bruker SMART'
_computing_data_reduction 'Bruker SAINT'
_computing_molecular_graphics 'Bruker SHELXTL'
_computing_publication_material 'WinGX publication routines (Farrugia, 1999)'
_computing_structure_refinement 'SHELXL-2014/7 (Sheldrick, 2014)'
_diffrn_ambient_temperature 293(2)
_diffrn_measured_fraction_theta_full 1.000
_diffrn_measured_fraction_theta_max 0.936
_diffrn_measurement_device_type 'CCD area detector'
_diffrn_measurement_method 'phi and omega scans'
_diffrn_radiation_monochromator graphite
_diffrn_radiation_source 'sealed tube'
_diffrn_radiation_type MoK\a
_diffrn_radiation_wavelength 0.71073
_diffrn_reflns_av_R_equivalents 0.0720
_diffrn_reflns_av_unetI/netI 0.0647
_diffrn_reflns_Laue_measured_fraction_full 1.000
_diffrn_reflns_Laue_measured_fraction_max 0.936
_diffrn_reflns_limit_h_max 32
_diffrn_reflns_limit_h_min -33
_diffrn_reflns_limit_k_max 22
_diffrn_reflns_limit_k_min -23
_diffrn_reflns_limit_l_max 42
_diffrn_reflns_limit_l_min -44
_diffrn_reflns_number 82340
_diffrn_reflns_point_group_measured_fraction_full 1.000
_diffrn_reflns_point_group_measured_fraction_max 0.936
_diffrn_reflns_theta_full 25.242
_diffrn_reflns_theta_max 28.784
_diffrn_reflns_theta_min 1.432
_exptl_absorpt_coefficient_mu 11.833
_exptl_absorpt_correction_T_max 0.2852
_exptl_absorpt_correction_T_min 0.1338
_exptl_absorpt_correction_type multi-scan
_exptl_absorpt_process_details 'Bruker SADABS'
_exptl_crystal_colour red
_exptl_crystal_density_diffrn 2.051
_exptl_crystal_description Prism
_exptl_crystal_F_000 8272
_exptl_crystal_size_max 0.279
_exptl_crystal_size_mid 0.277
_exptl_crystal_size_min 0.128
_refine_diff_density_max 1.220
_refine_diff_density_min -1.204
_refine_diff_density_rms 0.179
_refine_ls_extinction_method none
_refine_ls_goodness_of_fit_ref 1.014
_refine_ls_hydrogen_treatment constr
_refine_ls_matrix_type full
_refine_ls_number_parameters 572
_refine_ls_number_reflns 17443
_refine_ls_number_restraints 14
_refine_ls_restrained_S_all 1.016
_refine_ls_R_factor_all 0.0737
_refine_ls_R_factor_gt 0.0378
_refine_ls_shift/su_max 0.103
_refine_ls_shift/su_mean 0.002
_refine_ls_structure_factor_coef Fsqd
_refine_ls_weighting_details 'w=1/[\s^2^(Fo^2^)+(0.0287P)^2^+2.0808P] where P=(Fo^2^+2Fc^2^)/3'
_refine_ls_weighting_scheme calc
_refine_ls_wR_factor_gt 0.0771
_refine_ls_wR_factor_ref 0.0897
_reflns_Friedel_coverage 0.000
_reflns_number_gt 11710
_reflns_number_total 17443
_reflns_threshold_expression 'I > 2\s(I)'
_cod_data_source_file c6dt00410e1.cif
_cod_data_source_block shelx
_cod_depositor_comments
;
The following automatic conversions were performed:

'_exptl_absorpt_correction_type' value 'Multi-scan' changed to
'multi-scan' according to
/usr/data/users/saulius/crontab/automatic-downloads/rss-feeds/RSC/lib/dictionaries/cif_core.dic
dictionary named 'cif_core.dic' version 2.4.2 from 2011-04-26.

Automatic conversion script
Id: cif_fix_values 4268 2015-11-12 08:31:59Z antanas 

 Adding full bibliography for 7038605--7038606.cif.
;
_cod_original_cell_volume 14288.6(19)
_cod_database_code 7038606
_shelx_shelxl_version_number 2014/7
_shelx_space_group_comment
;
The symmetry employed for this shelxl refinement is uniquely defined
by the following loop, which should always be used as a source of
symmetry information in preference to the above space-group names.
They are only intended as comments.
;

loop_
_space_group_symop_operation_xyz
'x, y, z'
'-x, y, -z+1/2'
'x+1/2, y+1/2, z'
'-x+1/2, y+1/2, -z+1/2'
'-x, -y, -z'
'x, -y, z-1/2'
'-x+1/2, -y+1/2, -z'
'x+1/2, -y+1/2, z-1/2'

loop_
_atom_site_label
_atom_site_type_symbol
_atom_site_fract_x
_atom_site_fract_y
_atom_site_fract_z
_atom_site_U_iso_or_equiv
_atom_site_adp_type
_atom_site_occupancy
_atom_site_site_symmetry_order
_atom_site_calc_flag
_atom_site_refinement_flags_posn
_atom_site_refinement_flags_adp
_atom_site_refinement_flags_occupancy
_atom_site_disorder_assembly
_atom_site_disorder_group
Pt1 Pt 0.21039(2) 0.16025(2) 0.22341(2) 0.03955(8) Uani 1 1 d . . . . .
Pt2 Pt 0.25873(2) 0.16629(2) 0.30351(2) 0.03775(7) Uani 1 1 d . . . . .
Pt3 Pt 0.32091(2) 0.14967(2) 0.24627(2) 0.03530(7) Uani 1 1 d . . . . .
Pt4 Pt 0.36428(2) 0.23637(2) 0.31679(2) 0.03652(7) Uani 1 1 d . . . . .
Pt5 Pt 0.35891(2) 0.08431(2) 0.32434(2) 0.03645(7) Uani 1 1 d . . . . .
Pt6 Pt 0.44278(2) 0.16279(2) 0.37070(2) 0.04022(8) Uani 1 1 d . . . . .
C1 C 0.2600(3) 0.1739(5) 0.3585(3) 0.059(2) Uani 1 1 d . . . . .
O1 O 0.2584(3) 0.1787(4) 0.3926(2) 0.096(2) Uani 1 1 d . . . . .
C2 C 0.3921(3) 0.1372(4) 0.2375(2) 0.0462(18) Uani 1 1 d . . . . .
O2 O 0.4352(2) 0.1306(4) 0.23208(19) 0.0736(18) Uani 1 1 d . . . . .
C3 C 0.3292(3) 0.3209(4) 0.2902(2) 0.048(2) Uani 1 1 d . . . . .
O3 O 0.3086(2) 0.3735(3) 0.27434(19) 0.0715(18) Uani 1 1 d . . . . .
C4 C 0.3188(3) -0.0034(4) 0.3059(3) 0.054(2) Uani 1 1 d . . . . .
O4 O 0.2953(2) -0.0568(3) 0.2954(2) 0.086(2) Uani 1 1 d . . . . .
P1 P 0.16832(7) 0.16878(10) 0.27764(6) 0.0391(4) Uani 1 1 d . . . . .
P2 P 0.27264(7) 0.14965(10) 0.18217(6) 0.0378(4) Uani 1 1 d . . . . .
P3 P 0.43600(7) 0.29027(10) 0.35866(6) 0.0398(4) Uani 1 1 d . . . . .
P4 P 0.42771(7) 0.03482(11) 0.37063(6) 0.0416(5) Uani 1 1 d . . . . .
C1P C 0.1296(3) 0.0819(4) 0.2907(3) 0.051(2) Uani 1 1 d . . . . .
C2PA C 0.0791(6) 0.0720(9) 0.2564(4) 0.069(2) Uiso 0.555(15) 1 d G U P A 1
H2P1 H 0.0557 0.1158 0.2558 0.103 Uiso 0.555(15) 1 calc R U P A 1
H2P2 H 0.0909 0.0672 0.2307 0.103 Uiso 0.555(15) 1 calc R U P A 1
H2P3 H 0.0594 0.0268 0.2614 0.103 Uiso 0.555(15) 1 calc R U P A 1
C3PA C 0.1107(7) 0.0915(9) 0.3304(4) 0.069(2) Uiso 0.555(15) 1 d G U P A 1
H3P1 H 0.0866 0.1346 0.3288 0.103 Uiso 0.555(15) 1 calc R U P A 1
H3P2 H 0.0917 0.0462 0.3362 0.103 Uiso 0.555(15) 1 calc R U P A 1
H3P3 H 0.1418 0.0997 0.3516 0.103 Uiso 0.555(15) 1 calc R U P A 1
C4PA C 0.1672(5) 0.0150(9) 0.2927(5) 0.069(2) Uiso 0.555(15) 1 d G U P A 1
H4P1 H 0.1791 0.0093 0.2671 0.103 Uiso 0.555(15) 1 calc R U P A 1
H4P2 H 0.1984 0.0231 0.3139 0.103 Uiso 0.555(15) 1 calc R U P A 1
H4P3 H 0.1483 -0.0305 0.2985 0.103 Uiso 0.555(15) 1 calc R U P A 1
C2PB C 0.0682(6) 0.0852(11) 0.2742(6) 0.069(2) Uiso 0.445(15) 1 d G U P A 2
H2P4 H 0.0621 0.0959 0.2455 0.103 Uiso 0.445(15) 1 calc R U P A 2
H2P5 H 0.0519 0.0369 0.2787 0.103 Uiso 0.445(15) 1 calc R U P A 2
H2P6 H 0.0520 0.1248 0.2879 0.103 Uiso 0.445(15) 1 calc R U P A 2
C3PB C 0.1384(9) 0.0649(12) 0.3361(4) 0.069(2) Uiso 0.445(15) 1 d G U P A 2
H3P4 H 0.1768 0.0627 0.3469 0.103 Uiso 0.445(15) 1 calc R U P A 2
H3P5 H 0.1219 0.1046 0.3497 0.103 Uiso 0.445(15) 1 calc R U P A 2
H3P6 H 0.1218 0.0167 0.3404 0.103 Uiso 0.445(15) 1 calc R U P A 2
C4PB C 0.1551(7) 0.0144(11) 0.2713(6) 0.069(2) Uiso 0.445(15) 1 d G U P A 2
H4P4 H 0.1507 0.0223 0.2425 0.103 Uiso 0.445(15) 1 calc R U P A 2
H4P5 H 0.1934 0.0111 0.2828 0.103 Uiso 0.445(15) 1 calc R U P A 2
H4P6 H 0.1372 -0.0322 0.2765 0.103 Uiso 0.445(15) 1 calc R U P A 2
C5P C 0.1330(3) 0.2618(4) 0.2850(3) 0.052(2) Uani 1 1 d . . . . .
C6PA C 0.1612(7) 0.3226(10) 0.2603(6) 0.067(2) Uiso 0.515(18) 1 d G U P B 1
H6P1 H 0.1576 0.3063 0.2325 0.100 Uiso 0.515(18) 1 calc R U P B 1
H6P2 H 0.1439 0.3714 0.2613 0.100 Uiso 0.515(18) 1 calc R U P B 1
H6P3 H 0.1993 0.3268 0.2721 0.100 Uiso 0.515(18) 1 calc R U P B 1
C7PA C 0.1395(8) 0.2890(11) 0.3276(3) 0.067(2) Uiso 0.515(18) 1 d G U P B 1
H7P1 H 0.1777 0.2907 0.3394 0.100 Uiso 0.515(18) 1 calc R U P B 1
H7P2 H 0.1241 0.3393 0.3280 0.100 Uiso 0.515(18) 1 calc R U P B 1
H7P3 H 0.1210 0.2546 0.3429 0.100 Uiso 0.515(18) 1 calc R U P B 1
C8PA C 0.0726(5) 0.2592(11) 0.2664(5) 0.067(2) Uiso 0.515(18) 1 d G U P B 1
H8P1 H 0.0682 0.2416 0.2388 0.100 Uiso 0.515(18) 1 calc R U P B 1
H8P2 H 0.0541 0.2249 0.2818 0.100 Uiso 0.515(18) 1 calc R U P B 1
H8P3 H 0.0572 0.3095 0.2669 0.100 Uiso 0.515(18) 1 calc R U P B 1
C6PB C 0.1730(6) 0.3234(10) 0.2816(7) 0.067(2) Uiso 0.485(18) 1 d G U P B 2
H6P4 H 0.1831 0.3213 0.2553 0.100 Uiso 0.485(18) 1 calc R U P B 2
H6P5 H 0.1567 0.3722 0.2851 0.100 Uiso 0.485(18) 1 calc R U P B 2
H6P6 H 0.2049 0.3166 0.3023 0.100 Uiso 0.485(18) 1 calc R U P B 2
C7PB C 0.1155(8) 0.2625(11) 0.3260(4) 0.067(2) Uiso 0.485(18) 1 d G U P B 2
H7P4 H 0.0898 0.2220 0.3271 0.100 Uiso 0.485(18) 1 calc R U P B 2
H7P5 H 0.1470 0.2551 0.3470 0.100 Uiso 0.485(18) 1 calc R U P B 2
H7P6 H 0.0988 0.3107 0.3298 0.100 Uiso 0.485(18) 1 calc R U P B 2
C8PB C 0.0804(7) 0.2699(12) 0.2528(5) 0.067(2) Uiso 0.485(18) 1 d G U P B 2
H8P4 H 0.0557 0.2291 0.2560 0.100 Uiso 0.485(18) 1 calc R U P B 2
H8P5 H 0.0633 0.3181 0.2563 0.100 Uiso 0.485(18) 1 calc R U P B 2
H8P6 H 0.0893 0.2676 0.2261 0.100 Uiso 0.485(18) 1 calc R U P B 2
C9P C 0.2843(3) 0.2346(4) 0.1505(2) 0.051(2) Uani 1 1 d . . . . .
C10P C 0.3310(4) 0.2258(5) 0.1283(3) 0.080(3) Uani 1 1 d . . . . .
H10A H 0.3237 0.1840 0.1094 0.120 Uiso 1 1 calc R U . . .
H10B H 0.3353 0.2721 0.1137 0.120 Uiso 1 1 calc R U . . .
H10C H 0.3640 0.2156 0.1474 0.120 Uiso 1 1 calc R U . . .
C11P C 0.2974(4) 0.3010(5) 0.1800(3) 0.082(3) Uani 1 1 d . . . . .
H11A H 0.2680 0.3078 0.1946 0.124 Uiso 1 1 calc R U . . .
H11B H 0.3305 0.2903 0.1988 0.124 Uiso 1 1 calc R U . . .
H11C H 0.3019 0.3468 0.1651 0.124 Uiso 1 1 calc R U . . .
C12P C 0.2315(4) 0.2545(6) 0.1208(3) 0.094(4) Uani 1 1 d . . . . .
H12A H 0.2020 0.2599 0.1355 0.142 Uiso 1 1 calc R U . . .
H12B H 0.2364 0.3017 0.1072 0.142 Uiso 1 1 calc R U . . .
H12C H 0.2231 0.2144 0.1011 0.142 Uiso 1 1 calc R U . . .
C13P C 0.2736(3) 0.0572(4) 0.1539(2) 0.051(2) Uani 1 1 d . . . . .
C14P C 0.2355(4) 0.0605(5) 0.1125(3) 0.082(3) Uani 1 1 d . . . . .
H14A H 0.2487 0.0981 0.0957 0.123 Uiso 1 1 calc R U . . .
H14B H 0.2346 0.0113 0.0996 0.123 Uiso 1 1 calc R U . . .
H14C H 0.1993 0.0741 0.1162 0.123 Uiso 1 1 calc R U . . .
C15P C 0.2513(4) -0.0030(4) 0.1795(3) 0.072(3) Uani 1 1 d . . . . .
H15A H 0.2152 0.0113 0.1830 0.108 Uiso 1 1 calc R U . . .
H15B H 0.2499 -0.0516 0.1660 0.108 Uiso 1 1 calc R U . . .
H15C H 0.2747 -0.0065 0.2056 0.108 Uiso 1 1 calc R U . . .
C16P C 0.3310(3) 0.0336(5) 0.1487(3) 0.084(3) Uani 1 1 d . . . . .
H16A H 0.3454 0.0711 0.1326 0.126 Uiso 1 1 calc R U . . .
H16B H 0.3542 0.0299 0.1749 0.126 Uiso 1 1 calc R U . . .
H16C H 0.3294 -0.0152 0.1353 0.126 Uiso 1 1 calc R U . . .
C17P C 0.4164(3) 0.3542(5) 0.3984(3) 0.059(2) Uani 1 1 d . . . . .
C18P C 0.4021(4) 0.4335(5) 0.3837(3) 0.094(4) Uani 1 1 d . . . . .
H18A H 0.4334 0.4569 0.3755 0.141 Uiso 1 1 calc R U . . .
H18B H 0.3725 0.4317 0.3609 0.141 Uiso 1 1 calc R U . . .
H18C H 0.3914 0.4630 0.4051 0.141 Uiso 1 1 calc R U . . .
C19P C 0.3672(4) 0.3157(6) 0.4116(3) 0.092(3) Uani 1 1 d . . . . .
H19A H 0.3770 0.2648 0.4210 0.138 Uiso 1 1 calc R U . . .
H19B H 0.3563 0.3447 0.4332 0.138 Uiso 1 1 calc R U . . .
H19C H 0.3374 0.3134 0.3889 0.138 Uiso 1 1 calc R U . . .
C20P C 0.4635(4) 0.3564(6) 0.4357(3) 0.080(3) Uani 1 1 d . . . . .
H20A H 0.4724 0.3052 0.4450 0.120 Uiso 1 1 calc R U . . .
H20B H 0.4951 0.3799 0.4282 0.120 Uiso 1 1 calc R U . . .
H20C H 0.4523 0.3854 0.4571 0.120 Uiso 1 1 calc R U . . .
C21P C 0.4888(3) 0.3347(4) 0.3325(3) 0.050(2) Uani 1 1 d . . . . .
C22P C 0.4645(4) 0.3980(5) 0.3032(3) 0.088(3) Uani 1 1 d . . . . .
H22A H 0.4336 0.3783 0.2846 0.131 Uiso 1 1 calc R U . . .
H22B H 0.4530 0.4396 0.3184 0.131 Uiso 1 1 calc R U . . .
H22C H 0.4916 0.4158 0.2883 0.131 Uiso 1 1 calc R U . . .
C23P C 0.5380(3) 0.3648(5) 0.3624(3) 0.077(3) Uani 1 1 d . . . . .
H23A H 0.5529 0.3245 0.3806 0.116 Uiso 1 1 calc R U . . .
H23B H 0.5653 0.3825 0.3476 0.116 Uiso 1 1 calc R U . . .
H23C H 0.5267 0.4064 0.3777 0.116 Uiso 1 1 calc R U . . .
C24P C 0.5084(4) 0.2706(5) 0.3075(3) 0.072(3) Uani 1 1 d . . . . .
H24A H 0.4779 0.2509 0.2884 0.108 Uiso 1 1 calc R U . . .
H24B H 0.5353 0.2904 0.2930 0.108 Uiso 1 1 calc R U . . .
H24C H 0.5242 0.2303 0.3253 0.108 Uiso 1 1 calc R U . . .
C25P C 0.4056(3) -0.0043(5) 0.4172(2) 0.058(2) Uani 1 1 d . . . . .
C26A C 0.3838(7) 0.0595(5) 0.4375(5) 0.069(2) Uiso 0.628(15) 1 d G U P C 1
H26A H 0.4110 0.0989 0.4433 0.104 Uiso 0.628(15) 1 calc R U P C 1
H26B H 0.3519 0.0795 0.4202 0.104 Uiso 0.628(15) 1 calc R U P C 1
H26C H 0.3742 0.0419 0.4625 0.104 Uiso 0.628(15) 1 calc R U P C 1
C27A C 0.4566(4) -0.0390(9) 0.4449(4) 0.069(2) Uiso 0.628(15) 1 d G U P C 1
H27A H 0.4704 -0.0808 0.4311 0.104 Uiso 0.628(15) 1 calc R U P C 1
H27B H 0.4844 -0.0005 0.4511 0.104 Uiso 0.628(15) 1 calc R U P C 1
H27C H 0.4467 -0.0572 0.4697 0.104 Uiso 0.628(15) 1 calc R U P C 1
C28A C 0.3661(5) -0.0708(7) 0.4064(5) 0.069(2) Uiso 0.628(15) 1 d G U P C 1
H28A H 0.3833 -0.1102 0.3932 0.104 Uiso 0.628(15) 1 calc R U P C 1
H28B H 0.3561 -0.0909 0.4308 0.104 Uiso 0.628(15) 1 calc R U P C 1
H28C H 0.3338 -0.0532 0.3885 0.104 Uiso 0.628(15) 1 calc R U P C 1
C26B C 0.3552(9) 0.0520(11) 0.4252(8) 0.069(2) Uiso 0.372(15) 1 d G U P C 2
H26D H 0.3681 0.1038 0.4284 0.104 Uiso 0.372(15) 1 calc R U P C 2
H26E H 0.3256 0.0490 0.4024 0.104 Uiso 0.372(15) 1 calc R U P C 2
H26F H 0.3427 0.0360 0.4494 0.104 Uiso 0.372(15) 1 calc R U P C 2
C27B C 0.4470(8) 0.0024(15) 0.4553(7) 0.069(2) Uiso 0.372(15) 1 d G U P C 2
H27D H 0.4613 0.0536 0.4577 0.104 Uiso 0.372(15) 1 calc R U P C 2
H27E H 0.4302 -0.0089 0.4783 0.104 Uiso 0.372(15) 1 calc R U P C 2
H27F H 0.4763 -0.0331 0.4545 0.104 Uiso 0.372(15) 1 calc R U P C 2
C28B C 0.3827(10) -0.0826(10) 0.4125(9) 0.069(2) Uiso 0.372(15) 1 d G U P C 2
H28D H 0.3561 -0.0857 0.3878 0.104 Uiso 0.372(15) 1 calc R U P C 2
H28E H 0.4116 -0.1186 0.4114 0.104 Uiso 0.372(15) 1 calc R U P C 2
H28F H 0.3655 -0.0944 0.4353 0.104 Uiso 0.372(15) 1 calc R U P C 2
C29P C 0.4756(3) -0.0288(4) 0.3487(3) 0.055(2) Uani 1 1 d . . . . .
C30A C 0.4561(6) -0.1122(7) 0.3445(5) 0.070(2) Uiso 0.640(17) 1 d G U P D 1
H30A H 0.4191 -0.1139 0.3301 0.105 Uiso 0.640(17) 1 calc R U P D 1
H30B H 0.4791 -0.1408 0.3299 0.105 Uiso 0.640(17) 1 calc R U P D 1
H30C H 0.4580 -0.1340 0.3711 0.105 Uiso 0.640(17) 1 calc R U P D 1
C31A C 0.5328(5) -0.0247(9) 0.3710(4) 0.070(2) Uiso 0.640(17) 1 d G U P D 1
H31A H 0.5444 0.0278 0.3733 0.105 Uiso 0.640(17) 1 calc R U P D 1
H31B H 0.5349 -0.0462 0.3976 0.105 Uiso 0.640(17) 1 calc R U P D 1
H31C H 0.5561 -0.0530 0.3564 0.105 Uiso 0.640(17) 1 calc R U P D 1
C32A C 0.4772(6) 0.0013(8) 0.3041(4) 0.070(2) Uiso 0.640(17) 1 d G U P D 1
H32A H 0.4410 -0.0001 0.2881 0.105 Uiso 0.640(17) 1 calc R U P D 1
H32B H 0.4906 0.0529 0.3056 0.105 Uiso 0.640(17) 1 calc R U P D 1
H32C H 0.5010 -0.0307 0.2918 0.105 Uiso 0.640(17) 1 calc R U P D 1
C30B C 0.4492(10) -0.1004(13) 0.3295(8) 0.070(2) Uiso 0.360(17) 1 d G U P D 2
H30D H 0.4351 -0.1297 0.3496 0.105 Uiso 0.360(17) 1 calc R U P D 2
H30E H 0.4198 -0.0871 0.3078 0.105 Uiso 0.360(17) 1 calc R U P D 2
H30F H 0.4758 -0.1302 0.3189 0.105 Uiso 0.360(17) 1 calc R U P D 2
C31B C 0.5224(10) -0.0534(15) 0.3844(6) 0.070(2) Uiso 0.360(17) 1 d G U P D 2
H31D H 0.5078 -0.0870 0.4025 0.105 Uiso 0.360(17) 1 calc R U P D 2
H31E H 0.5506 -0.0793 0.3736 0.105 Uiso 0.360(17) 1 calc R U P D 2
H31F H 0.5374 -0.0088 0.3991 0.105 Uiso 0.360(17) 1 calc R U P D 2
C32B C 0.4991(11) 0.0220(11) 0.3220(8) 0.070(2) Uiso 0.360(17) 1 d G U P D 2
H32D H 0.5148 0.0657 0.3372 0.105 Uiso 0.360(17) 1 calc R U P D 2
H32E H 0.5270 -0.0047 0.3112 0.105 Uiso 0.360(17) 1 calc R U P D 2
H32F H 0.4710 0.0385 0.3001 0.105 Uiso 0.360(17) 1 calc R U P D 2
C5 C 0.1423(3) 0.1632(4) 0.1794(3) 0.055(2) Uani 1 1 d . . . . .
C6 C 0.1067(3) 0.1665(5) 0.1536(3) 0.064(2) Uani 1 1 d . . . . .
C7A C 0.0617(5) 0.1848(8) 0.1183(4) 0.0684(15) Uiso 0.513(7) 1 d G U P E 1
C8A C 0.0698(4) 0.2222(9) 0.0832(5) 0.0684(15) Uiso 0.513(7) 1 d G U P E 1
H8A H 0.1050 0.2344 0.0797 0.082 Uiso 0.513(7) 1 calc R U P E 1
C9A C 0.0252(6) 0.2413(8) 0.0534(4) 0.0684(15) Uiso 0.513(7) 1 d G U P E 1
H9A H 0.0306 0.2663 0.0299 0.082 Uiso 0.513(7) 1 calc R U P E 1
C10A C -0.0274(5) 0.2230(8) 0.0587(3) 0.0684(15) Uiso 0.513(7) 1 d G U P E 1
C11A C -0.0355(4) 0.1856(7) 0.0938(4) 0.0684(15) Uiso 0.513(7) 1 d G U P E 1
H11D H -0.0707 0.1733 0.0973 0.082 Uiso 0.513(7) 1 calc R U P E 1
C12A C 0.0091(5) 0.1665(7) 0.1236(3) 0.0684(15) Uiso 0.513(7) 1 d G U P E 1
H12D H 0.0037 0.1415 0.1471 0.082 Uiso 0.513(7) 1 calc R U P E 1
C13A C -0.0814 0.2454 0.0265 0.100 Uiso 0.5129 1 d D U P E 1
H13A H -0.0742 0.2865 0.0088 0.120 Uiso 0.513(7) 1 calc R U P E 1
H13B H -0.0959 0.2017 0.0102 0.120 Uiso 0.513(7) 1 calc R U P E 1
C14A C -0.1210(6) 0.2715(10) 0.0550(4) 0.100 Uiso 0.513(7) 1 d D U P E 1
H14D H -0.1443 0.2288 0.0592 0.120 Uiso 0.513(7) 1 calc R U P E 1
H14E H -0.0997 0.2853 0.0812 0.120 Uiso 0.513(7) 1 calc R U P E 1
C15A C -0.1563(5) 0.3376(8) 0.0388(6) 0.100 Uiso 0.513(7) 1 d D U P E 1
H15D H -0.1574 0.3416 0.0097 0.120 Uiso 0.513(7) 1 calc R U P E 1
H15E H -0.1401 0.3843 0.0513 0.120 Uiso 0.513(7) 1 calc R U P E 1
C16A C -0.2150(5) 0.3305(12) 0.0469(6) 0.100 Uiso 0.513(7) 1 d D U P E 1
H16D H -0.2243 0.2768 0.0480 0.120 Uiso 0.513(7) 1 calc R U P E 1
H16E H -0.2166 0.3527 0.0733 0.120 Uiso 0.513(7) 1 calc R U P E 1
C17A C -0.2568(6) 0.3690(12) 0.0154(6) 0.100 Uiso 0.513(7) 1 d D U P E 1
H17A H -0.2924 0.3626 0.0221 0.150 Uiso 0.513(7) 1 calc R U P E 1
H17B H -0.2485 0.4226 0.0145 0.150 Uiso 0.513(7) 1 calc R U P E 1
H17C H -0.2562 0.3466 -0.0108 0.150 Uiso 0.513(7) 1 calc R U P E 1
C7B C 0.0580(5) 0.1706(9) 0.1215(4) 0.0684(15) Uiso 0.487(7) 1 d G U P E 2
C8B C 0.0599(5) 0.2217(9) 0.0899(5) 0.0684(15) Uiso 0.487(7) 1 d G U P E 2
H8B H 0.0920 0.2480 0.0887 0.082 Uiso 0.487(7) 1 calc R U P E 2
C9B C 0.0138(6) 0.2333(8) 0.0601(4) 0.0684(15) Uiso 0.487(7) 1 d G U P E 2
H9B H 0.0151 0.2675 0.0390 0.082 Uiso 0.487(7) 1 calc R U P E 2
C10B C -0.0343(5) 0.1938(8) 0.0619(4) 0.0684(15) Uiso 0.487(7) 1 d G U P E 2
C11B C -0.0362(5) 0.1428(7) 0.0935(4) 0.0684(15) Uiso 0.487(7) 1 d G U P E 2
H11E H -0.0683 0.1164 0.0947 0.082 Uiso 0.487(7) 1 calc R U P E 2
C12B C 0.0099(6) 0.1311(7) 0.1233(4) 0.0684(15) Uiso 0.487(7) 1 d G U P E 2
H12E H 0.0086 0.0970 0.1444 0.082 Uiso 0.487(7) 1 calc R U P E 2
C13B C -0.0828 0.2138 0.0275 0.100 Uiso 0.4871 1 d D U P E 2
H13C H -0.1103 0.1741 0.0259 0.120 Uiso 0.487(7) 1 calc R U P E 2
H13D H -0.0700 0.2151 0.0018 0.120 Uiso 0.487(7) 1 calc R U P E 2
C14B C -0.1096(5) 0.2939(7) 0.0347(7) 0.100 Uiso 0.487(7) 1 d D U P E 2
H14F H -0.1047 0.3045 0.0636 0.120 Uiso 0.487(7) 1 calc R U P E 2
H14G H -0.0920 0.3343 0.0219 0.120 Uiso 0.487(7) 1 calc R U P E 2
C15B C -0.1702(5) 0.2915(10) 0.0166(5) 0.100 Uiso 0.487(7) 1 d D U P E 2
H15F H -0.1744 0.2938 -0.0128 0.120 Uiso 0.487(7) 1 calc R U P E 2
H15G H -0.1849 0.2428 0.0235 0.120 Uiso 0.487(7) 1 calc R U P E 2
C16B C -0.2039(7) 0.3550(11) 0.0304(7) 0.100 Uiso 0.487(7) 1 d D U P E 2
H16F H -0.1944 0.4021 0.0180 0.120 Uiso 0.487(7) 1 calc R U P E 2
H16G H -0.2420 0.3446 0.0192 0.120 Uiso 0.487(7) 1 calc R U P E 2
C17B C -0.2001(9) 0.3690(12) 0.0722(6) 0.100 Uiso 0.487(7) 1 d D U P E 2
H17D H -0.2238 0.4107 0.0761 0.150 Uiso 0.487(7) 1 calc R U P E 2
H17E H -0.2109 0.3240 0.0852 0.150 Uiso 0.487(7) 1 calc R U P E 2
H17F H -0.1631 0.3818 0.0840 0.150 Uiso 0.487(7) 1 calc R U P E 2
C18 C 0.5149(4) 0.1640(4) 0.4130(3) 0.054(2) Uani 1 1 d . . . . .
C19 C 0.5522(4) 0.1612(5) 0.4335(3) 0.058(2) Uani 1 1 d . . . . .
C20 C 0.6072(3) 0.1497(5) 0.4597(2) 0.055(2) Uani 1 1 d . . . . .
C21 C 0.6330(4) 0.0789(5) 0.4608(3) 0.067(2) Uani 1 1 d . . . . .
H21 H 0.6153 0.0385 0.4459 0.081 Uiso 1 1 calc R U . . .
C22 C 0.6842(4) 0.0677(5) 0.4837(3) 0.072(3) Uani 1 1 d . . . . .
H22 H 0.7004 0.0198 0.4833 0.087 Uiso 1 1 calc R U . . .
C23 C 0.7124(4) 0.1246(6) 0.5071(3) 0.065(2) Uani 1 1 d . . . . .
C24 C 0.6867(4) 0.1935(6) 0.5060(3) 0.073(3) Uani 1 1 d . . . . .
H24 H 0.7043 0.2336 0.5214 0.088 Uiso 1 1 calc R U . . .
C25 C 0.6352(4) 0.2061(5) 0.4827(3) 0.070(3) Uani 1 1 d . . . . .
H25 H 0.6195 0.2544 0.4829 0.084 Uiso 1 1 calc R U . . .
C26 C 0.7675(4) 0.1080(7) 0.5347(3) 0.096(4) Uani 1 1 d . . . . .
H26G H 0.7620 0.0716 0.5555 0.116 Uiso 1 1 calc R U . . .
H26H H 0.7817 0.1548 0.5482 0.116 Uiso 1 1 calc R U . . .
C27 C 0.8094(4) 0.0753(7) 0.5106(4) 0.119(5) Uani 1 1 d . . . . .
H27G H 0.8171 0.1132 0.4912 0.143 Uiso 1 1 calc R U . . .
H27H H 0.7941 0.0305 0.4956 0.143 Uiso 1 1 calc R U . . .
C28 C 0.8631(4) 0.0531(8) 0.5393(4) 0.131(5) Uani 1 1 d . . . . .
H28G H 0.8799 0.0989 0.5525 0.157 Uiso 1 1 calc R U . . .
H28H H 0.8548 0.0191 0.5602 0.157 Uiso 1 1 calc R U . . .
C29 C 0.9034(6) 0.0143(9) 0.5170(6) 0.159(7) Uani 1 1 d . . . . .
H29A H 0.8862 -0.0302 0.5028 0.191 Uiso 1 1 calc R U . . .
H29B H 0.9346 -0.0030 0.5367 0.191 Uiso 1 1 calc R U . . .
C30 C 0.9228(6) 0.0674(10) 0.4867(6) 0.186(8) Uani 1 1 d . . . . .
H30G H 0.9482 0.0407 0.4733 0.279 Uiso 1 1 calc R U . . .
H30H H 0.8921 0.0839 0.4669 0.279 Uiso 1 1 calc R U . . .
H30I H 0.9405 0.1111 0.5007 0.279 Uiso 1 1 calc R U . . .

loop_
_atom_site_aniso_label
_atom_site_aniso_U_11
_atom_site_aniso_U_22
_atom_site_aniso_U_33
_atom_site_aniso_U_23
_atom_site_aniso_U_13
_atom_site_aniso_U_12
Pt1 0.02887(14) 0.05063(17) 0.03836(17) -0.00124(13) 0.00403(12) 0.00021(12)
Pt2 0.02752(14) 0.04915(17) 0.03654(16) -0.00233(13) 0.00575(11) -0.00010(11)
Pt3 0.02787(14) 0.04454(16) 0.03311(16) -0.00047(12) 0.00454(11) -0.00014(11)
Pt4 0.03156(14) 0.03639(14) 0.03912(17) -0.00041(12) -0.00015(12) -0.00119(11)
Pt5 0.03163(14) 0.03725(15) 0.03854(16) 0.00166(12) 0.00125(12) -0.00142(11)
Pt6 0.03413(15) 0.04148(16) 0.04179(18) 0.00347(13) -0.00172(12) -0.00272(12)
C1 0.042(5) 0.096(7) 0.037(5) -0.008(5) 0.005(4) 0.000(4)
O1 0.083(5) 0.163(7) 0.045(4) -0.013(4) 0.016(4) 0.015(4)
C2 0.033(4) 0.065(5) 0.038(5) 0.003(4) 0.000(3) 0.001(4)
O2 0.044(3) 0.101(5) 0.083(5) -0.004(4) 0.028(3) 0.003(3)
C3 0.049(5) 0.035(4) 0.060(6) -0.004(4) 0.004(4) -0.001(3)
O3 0.083(4) 0.046(3) 0.081(5) 0.011(3) 0.004(4) 0.017(3)
C4 0.038(4) 0.047(5) 0.073(6) -0.003(4) -0.003(4) 0.001(4)
O4 0.070(4) 0.049(4) 0.130(6) -0.020(4) -0.006(4) -0.014(3)
P1 0.0283(9) 0.0428(11) 0.0469(12) -0.0030(9) 0.0087(8) -0.0008(8)
P2 0.0335(10) 0.0462(11) 0.0328(10) -0.0014(8) 0.0036(8) -0.0009(8)
P3 0.0363(10) 0.0400(10) 0.0406(11) -0.0013(9) 0.0004(8) -0.0036(8)
P4 0.0369(10) 0.0414(10) 0.0439(12) 0.0071(9) 0.0003(9) -0.0023(8)
C1P 0.037(4) 0.051(5) 0.067(6) 0.002(4) 0.012(4) -0.003(3)
C5P 0.039(4) 0.050(5) 0.069(6) -0.002(4) 0.011(4) 0.002(3)
C9P 0.052(5) 0.060(5) 0.041(5) 0.011(4) 0.004(4) -0.004(4)
C10P 0.082(7) 0.087(7) 0.078(7) 0.022(6) 0.033(6) -0.011(5)
C11P 0.124(9) 0.048(5) 0.075(7) 0.020(5) 0.019(6) -0.007(6)
C12P 0.068(7) 0.110(8) 0.097(8) 0.065(7) -0.008(6) -0.002(6)
C13P 0.059(5) 0.054(5) 0.040(5) -0.002(4) 0.006(4) -0.004(4)
C14P 0.096(8) 0.088(7) 0.059(6) -0.021(5) 0.004(6) -0.006(6)
C15P 0.108(8) 0.049(5) 0.060(6) -0.019(4) 0.018(5) -0.005(5)
C16P 0.062(6) 0.090(7) 0.102(8) -0.040(6) 0.018(6) 0.010(5)
C17P 0.056(5) 0.063(5) 0.056(6) -0.025(4) 0.007(4) 0.001(4)
C18P 0.095(8) 0.071(7) 0.114(9) -0.038(6) 0.013(7) 0.023(6)
C19P 0.078(7) 0.132(9) 0.072(7) -0.045(7) 0.029(6) -0.019(6)
C20P 0.071(7) 0.106(8) 0.057(6) -0.033(5) 0.000(5) -0.006(5)
C21P 0.044(5) 0.048(5) 0.054(5) -0.004(4) 0.002(4) -0.013(4)
C22P 0.076(7) 0.094(7) 0.094(8) 0.042(6) 0.018(6) -0.023(6)
C23P 0.047(5) 0.095(7) 0.086(8) -0.003(6) 0.006(5) -0.023(5)
C24P 0.071(6) 0.078(6) 0.076(7) -0.001(5) 0.037(5) -0.014(5)
C25P 0.059(5) 0.059(5) 0.053(5) 0.008(4) 0.004(4) -0.009(4)
C29P 0.037(4) 0.049(5) 0.077(6) 0.013(4) 0.006(4) 0.005(4)
C5 0.055(5) 0.060(5) 0.050(5) 0.001(4) 0.011(4) 0.012(4)
C6 0.040(5) 0.081(6) 0.070(7) -0.015(5) 0.008(5) 0.000(4)
C18 0.062(6) 0.031(4) 0.071(7) 0.011(4) 0.014(5) 0.003(4)
C19 0.068(6) 0.054(5) 0.044(5) 0.004(4) -0.007(4) -0.012(4)
C20 0.041(5) 0.078(6) 0.045(5) 0.004(4) 0.001(4) -0.004(4)
C21 0.060(6) 0.083(7) 0.054(6) 0.003(5) -0.005(5) 0.002(5)
C22 0.067(6) 0.079(7) 0.065(7) -0.002(5) -0.002(5) 0.014(5)
C23 0.052(5) 0.087(7) 0.052(6) -0.013(5) 0.003(4) 0.006(5)
C24 0.050(6) 0.095(7) 0.072(7) -0.014(6) 0.001(5) -0.009(5)
C25 0.060(6) 0.068(6) 0.078(7) 0.014(5) -0.001(5) 0.000(5)
C26 0.047(6) 0.152(11) 0.082(8) -0.012(7) -0.010(5) 0.009(6)
C27 0.067(7) 0.132(10) 0.141(12) -0.061(9) -0.027(7) 0.008(7)
C28 0.065(8) 0.163(13) 0.150(13) -0.008(10) -0.021(8) 0.036(8)
C29 0.092(11) 0.131(14) 0.25(2) -0.008(13) 0.014(12) 0.019(9)
C30 0.138(15) 0.196(19) 0.23(2) -0.063(16) 0.053(14) 0.021(13)

loop_
_atom_type_symbol
_atom_type_description
_atom_type_scat_dispersion_real
_atom_type_scat_dispersion_imag
_atom_type_scat_source
C C 0.0033 0.0016 'International Tables Vol C Tables 4.2.6.8 and 6.1.1.4'
H H 0.0000 0.0000 'International Tables Vol C Tables 4.2.6.8 and 6.1.1.4'
O O 0.0106 0.0060 'International Tables Vol C Tables 4.2.6.8 and 6.1.1.4'
P P 0.1023 0.0942 'International Tables Vol C Tables 4.2.6.8 and 6.1.1.4'
Pt Pt -1.7033 8.3905 'International Tables Vol C Tables 4.2.6.8 and 6.1.1.4'

loop_
_geom_angle_atom_site_label_1
_geom_angle_atom_site_label_2
_geom_angle_atom_site_label_3
_geom_angle
C5 Pt1 P1 97.7(2)
C5 Pt1 P2 97.6(2)
P1 Pt1 P2 164.69(7)
C5 Pt1 Pt3 150.5(2)
P1 Pt1 Pt3 111.79(5)
P2 Pt1 Pt3 52.90(5)
C5 Pt1 Pt2 150.4(2)
P1 Pt1 Pt2 52.80(5)
P2 Pt1 Pt2 111.92(5)
Pt3 Pt1 Pt2 59.042(10)
C1 Pt2 P1 102.5(2)
C1 Pt2 Pt3 144.4(2)
P1 Pt2 Pt3 113.07(5)
C1 Pt2 Pt1 155.2(2)
P1 Pt2 Pt1 52.79(5)
Pt3 Pt2 Pt1 60.327(11)
C1 Pt2 Pt5 86.4(3)
P1 Pt2 Pt5 150.35(5)
Pt3 Pt2 Pt5 61.854(11)
Pt1 Pt2 Pt5 115.440(13)
C1 Pt2 Pt4 88.0(2)
P1 Pt2 Pt4 150.92(5)
Pt3 Pt2 Pt4 61.652(10)
Pt1 Pt2 Pt4 113.382(13)
Pt5 Pt2 Pt4 55.933(10)
C2 Pt3 P2 102.0(2)
C2 Pt3 Pt2 144.4(2)
P2 Pt3 Pt2 113.62(5)
C2 Pt3 Pt1 154.9(2)
P2 Pt3 Pt1 53.01(5)
Pt2 Pt3 Pt1 60.631(11)
C2 Pt3 Pt4 88.0(2)
P2 Pt3 Pt4 147.41(5)
Pt2 Pt3 Pt4 62.132(11)
Pt1 Pt3 Pt4 114.042(12)
C2 Pt3 Pt5 86.0(2)
P2 Pt3 Pt5 154.18(5)
Pt2 Pt3 Pt5 61.873(11)
Pt1 Pt3 Pt5 115.721(12)
Pt4 Pt3 Pt5 56.075(10)
C3 Pt4 P3 102.4(2)
C3 Pt4 Pt5 143.9(2)
P3 Pt4 Pt5 113.74(5)
C3 Pt4 Pt6 155.4(2)
P3 Pt4 Pt6 53.03(5)
Pt5 Pt4 Pt6 60.717(10)
C3 Pt4 Pt3 87.3(2)
P3 Pt4 Pt3 150.66(5)
Pt5 Pt4 Pt3 62.029(10)
Pt6 Pt4 Pt3 114.463(13)
C3 Pt4 Pt2 85.9(2)
P3 Pt4 Pt2 150.82(5)
Pt5 Pt4 Pt2 61.868(9)
Pt6 Pt4 Pt2 115.302(13)
Pt3 Pt4 Pt2 56.216(9)
C4 Pt5 P4 101.7(2)
C4 Pt5 Pt4 144.7(2)
P4 Pt5 Pt4 113.60(5)
C4 Pt5 Pt6 154.8(2)
P4 Pt5 Pt6 53.05(5)
Pt4 Pt5 Pt6 60.552(10)
C4 Pt5 Pt3 87.7(3)
P4 Pt5 Pt3 149.83(5)
Pt4 Pt5 Pt3 61.896(10)
Pt6 Pt5 Pt3 114.211(13)
C4 Pt5 Pt2 86.6(2)
P4 Pt5 Pt2 151.59(5)
Pt4 Pt5 Pt2 62.199(10)
Pt6 Pt5 Pt2 115.447(13)
Pt3 Pt5 Pt2 56.273(9)
C18 Pt6 P3 97.9(2)
C18 Pt6 P4 97.7(2)
P3 Pt6 P4 164.39(7)
C18 Pt6 Pt4 150.79(19)
P3 Pt6 Pt4 52.93(5)
P4 Pt6 Pt4 111.50(5)
C18 Pt6 Pt5 150.39(19)
P3 Pt6 Pt5 111.66(5)
P4 Pt6 Pt5 52.76(5)
Pt4 Pt6 Pt5 58.731(11)
O1 C1 Pt2 177.1(7)
O2 C2 Pt3 179.1(8)
O3 C3 Pt4 178.4(8)
O4 C4 Pt5 178.8(9)
C5P P1 C1P 113.2(3)
C5P P1 Pt1 117.2(3)
C1P P1 Pt1 117.5(3)
C5P P1 Pt2 115.0(2)
C1P P1 Pt2 114.2(2)
Pt1 P1 Pt2 74.41(6)
C13P P2 C9P 112.4(4)
C13P P2 Pt3 115.2(3)
C9P P2 Pt3 115.2(3)
C13P P2 Pt1 116.8(3)
C9P P2 Pt1 118.2(3)
Pt3 P2 Pt1 74.08(6)
C17P P3 C21P 112.4(4)
C17P P3 Pt4 114.2(3)
C21P P3 Pt4 115.1(3)
C17P P3 Pt6 118.9(3)
C21P P3 Pt6 117.1(3)
Pt4 P3 Pt6 74.04(6)
C25P P4 C29P 114.4(4)
C25P P4 Pt5 114.1(3)
C29P P4 Pt5 114.5(3)
C25P P4 Pt6 115.7(3)
C29P P4 Pt6 118.0(2)
Pt5 P4 Pt6 74.18(6)
C4PA C1P C3PA 110.0(8)
C3PB C1P C2PB 108.6(9)
C3PB C1P C4PB 106.0(9)
C2PB C1P C4PB 109.8(9)
C4PA C1P C2PA 111.3(8)
C3PA C1P C2PA 109.1(7)
C4PA C1P P1 107.4(8)
C3PA C1P P1 111.7(8)
C3PB C1P P1 113.6(9)
C2PB C1P P1 113.8(9)
C4PB C1P P1 104.6(9)
C2PA C1P P1 107.3(8)
C1P C2PA H2P1 109.5
C1P C2PA H2P2 109.5
H2P1 C2PA H2P2 109.5
C1P C2PA H2P3 109.5
H2P1 C2PA H2P3 109.5
H2P2 C2PA H2P3 109.5
C1P C3PA H3P1 109.5
C1P C3PA H3P2 109.5
H3P1 C3PA H3P2 109.5
C1P C3PA H3P3 109.5
H3P1 C3PA H3P3 109.5
H3P2 C3PA H3P3 109.5
C1P C4PA H4P1 109.5
C1P C4PA H4P2 109.5
H4P1 C4PA H4P2 109.5
C1P C4PA H4P3 109.5
H4P1 C4PA H4P3 109.5
H4P2 C4PA H4P3 109.5
C1P C2PB H2P4 109.5
C1P C2PB H2P5 109.5
H2P4 C2PB H2P5 109.5
C1P C2PB H2P6 109.5
H2P4 C2PB H2P6 109.5
H2P5 C2PB H2P6 109.5
C1P C3PB H3P4 109.5
C1P C3PB H3P5 109.5
H3P4 C3PB H3P5 109.5
C1P C3PB H3P6 109.5
H3P4 C3PB H3P6 109.5
H3P5 C3PB H3P6 109.5
C1P C4PB H4P4 109.5
C1P C4PB H4P5 109.5
H4P4 C4PB H4P5 109.5
C1P C4PB H4P6 109.5
H4P4 C4PB H4P6 109.5
H4P5 C4PB H4P6 109.5
C6PB C5P C7PB 111.7(9)
C7PA C5P C8PA 109.2(9)
C6PB C5P C8PB 112.1(9)
C7PB C5P C8PB 106.5(8)
C7PA C5P C6PA 107.7(8)
C8PA C5P C6PA 107.8(8)
C7PA C5P P1 115.5(8)
C6PB C5P P1 106.4(8)
C7PB C5P P1 110.0(8)
C8PA C5P P1 111.8(9)
C8PB C5P P1 110.2(9)
C6PA C5P P1 104.5(8)
C5P C6PA H6P1 109.5
C5P C6PA H6P2 109.5
H6P1 C6PA H6P2 109.5
C5P C6PA H6P3 109.5
H6P1 C6PA H6P3 109.5
H6P2 C6PA H6P3 109.5
C5P C7PA H7P1 109.5
C5P C7PA H7P2 109.5
H7P1 C7PA H7P2 109.5
C5P C7PA H7P3 109.5
H7P1 C7PA H7P3 109.5
H7P2 C7PA H7P3 109.5
C5P C8PA H8P1 109.5
C5P C8PA H8P2 109.5
H8P1 C8PA H8P2 109.5
C5P C8PA H8P3 109.5
H8P1 C8PA H8P3 109.5
H8P2 C8PA H8P3 109.5
C5P C6PB H6P4 109.5
C5P C6PB H6P5 109.5
H6P4 C6PB H6P5 109.5
C5P C6PB H6P6 109.5
H6P4 C6PB H6P6 109.5
H6P5 C6PB H6P6 109.5
C5P C7PB H7P4 109.5
C5P C7PB H7P5 109.5
H7P4 C7PB H7P5 109.5
C5P C7PB H7P6 109.5
H7P4 C7PB H7P6 109.5
H7P5 C7PB H7P6 109.5
C5P C8PB H8P4 109.5
C5P C8PB H8P5 109.5
H8P4 C8PB H8P5 109.5
C5P C8PB H8P6 109.5
H8P4 C8PB H8P6 109.5
H8P5 C8PB H8P6 109.5
C10P C9P C11P 107.8(7)
C10P C9P C12P 110.5(7)
C11P C9P C12P 107.7(8)
C10P C9P P2 114.3(6)
C11P C9P P2 106.1(5)
C12P C9P P2 110.1(5)
C9P C10P H10A 109.5
C9P C10P H10B 109.5
H10A C10P H10B 109.5
C9P C10P H10C 109.5
H10A C10P H10C 109.5
H10B C10P H10C 109.5
C9P C11P H11A 109.5
C9P C11P H11B 109.5
H11A C11P H11B 109.5
C9P C11P H11C 109.5
H11A C11P H11C 109.5
H11B C11P H11C 109.5
C9P C12P H12A 109.5
C9P C12P H12B 109.5
H12A C12P H12B 109.5
C9P C12P H12C 109.5
H12A C12P H12C 109.5
H12B C12P H12C 109.5
C15P C13P C16P 108.8(7)
C15P C13P C14P 107.8(7)
C16P C13P C14P 110.1(7)
C15P C13P P2 105.9(5)
C16P C13P P2 112.8(6)
C14P C13P P2 111.2(6)
C13P C14P H14A 109.5
C13P C14P H14B 109.5
H14A C14P H14B 109.5
C13P C14P H14C 109.5
H14A C14P H14C 109.5
H14B C14P H14C 109.5
C13P C15P H15A 109.5
C13P C15P H15B 109.5
H15A C15P H15B 109.5
C13P C15P H15C 109.5
H15A C15P H15C 109.5
H15B C15P H15C 109.5
C13P C16P H16A 109.5
C13P C16P H16B 109.5
H16A C16P H16B 109.5
C13P C16P H16C 109.5
H16A C16P H16C 109.5
H16B C16P H16C 109.5
C18P C17P C19P 110.5(8)
C18P C17P C20P 110.0(7)
C19P C17P C20P 107.8(8)
C18P C17P P3 113.5(7)
C19P C17P P3 105.5(6)
C20P C17P P3 109.3(6)
C17P C18P H18A 109.5
C17P C18P H18B 109.5
H18A C18P H18B 109.5
C17P C18P H18C 109.5
H18A C18P H18C 109.5
H18B C18P H18C 109.5
C17P C19P H19A 109.5
C17P C19P H19B 109.5
H19A C19P H19B 109.5
C17P C19P H19C 109.5
H19A C19P H19C 109.5
H19B C19P H19C 109.5
C17P C20P H20A 109.5
C17P C20P H20B 109.5
H20A C20P H20B 109.5
C17P C20P H20C 109.5
H20A C20P H20C 109.5
H20B C20P H20C 109.5
C23P C21P C22P 110.3(7)
C23P C21P C24P 108.3(7)
C22P C21P C24P 108.0(8)
C23P C21P P3 112.5(6)
C22P C21P P3 111.7(6)
C24P C21P P3 105.8(5)
C21P C22P H22A 109.5
C21P C22P H22B 109.5
H22A C22P H22B 109.5
C21P C22P H22C 109.5
H22A C22P H22C 109.5
H22B C22P H22C 109.5
C21P C23P H23A 109.5
C21P C23P H23B 109.5
H23A C23P H23B 109.5
C21P C23P H23C 109.5
H23A C23P H23C 109.5
H23B C23P H23C 109.5
C21P C24P H24A 109.5
C21P C24P H24B 109.5
H24A C24P H24B 109.5
C21P C24P H24C 109.5
H24A C24P H24C 109.5
H24B C24P H24C 109.5
C28B C25P C27B 110.8(12)
C26A C25P C28A 114.5(8)
C26A C25P C27A 110.6(7)
C28A C25P C27A 105.4(7)
C28B C25P C26B 106.3(11)
C27B C25P C26B 103.9(10)
C26A C25P P4 107.4(7)
C28B C25P P4 114.7(13)
C27B C25P P4 114.8(11)
C28A C25P P4 111.0(8)
C27A C25P P4 107.8(7)
C26B C25P P4 105.3(10)
C25P C26A H26A 109.5
C25P C26A H26B 109.5
H26A C26A H26B 109.5
C25P C26A H26C 109.5
H26A C26A H26C 109.5
H26B C26A H26C 109.5
C25P C27A H27A 109.5
C25P C27A H27B 109.5
H27A C27A H27B 109.5
C25P C27A H27C 109.5
H27A C27A H27C 109.5
H27B C27A H27C 109.5
C25P C28A H28A 109.5
C25P C28A H28B 109.5
H28A C28A H28B 109.5
C25P C28A H28C 109.5
H28A C28A H28C 109.5
H28B C28A H28C 109.5
C25P C26B H26D 109.5
C25P C26B H26E 109.5
H26D C26B H26E 109.5
C25P C26B H26F 109.5
H26D C26B H26F 109.5
H26E C26B H26F 109.5
C25P C27B H27D 109.5
C25P C27B H27E 109.5
H27D C27B H27E 109.5
C25P C27B H27F 109.5
H27D C27B H27F 109.5
H27E C27B H27F 109.5
C25P C28B H28D 109.5
C25P C28B H28E 109.5
H28D C28B H28E 109.5
C25P C28B H28F 109.5
H28D C28B H28F 109.5
H28E C28B H28F 109.5
C32B C29P C30B 116.2(13)
C31A C29P C30A 110.5(7)
C32B C29P C31B 108.0(10)
C30B C29P C31B 107.7(11)
C31A C29P C32A 105.6(7)
C30A C29P C32A 107.0(7)
C32B C29P P4 103.4(11)
C31A C29P P4 113.2(8)
C30B C29P P4 113.7(12)
C30A C29P P4 112.8(8)
C31B C29P P4 107.4(11)
C32A C29P P4 107.3(6)
C29P C30A H30A 109.5
C29P C30A H30B 109.5
H30A C30A H30B 109.5
C29P C30A H30C 109.5
H30A C30A H30C 109.5
H30B C30A H30C 109.5
C29P C31A H31A 109.5
C29P C31A H31B 109.5
H31A C31A H31B 109.5
C29P C31A H31C 109.5
H31A C31A H31C 109.5
H31B C31A H31C 109.5
C29P C32A H32A 109.5
C29P C32A H32B 109.5
H32A C32A H32B 109.5
C29P C32A H32C 109.5
H32A C32A H32C 109.5
H32B C32A H32C 109.5
C29P C30B H30D 109.5
C29P C30B H30E 109.5
H30D C30B H30E 109.5
C29P C30B H30F 109.5
H30D C30B H30F 109.5
H30E C30B H30F 109.5
C29P C31B H31D 109.5
C29P C31B H31E 109.5
H31D C31B H31E 109.5
C29P C31B H31F 109.5
H31D C31B H31F 109.5
H31E C31B H31F 109.5
C29P C32B H32D 109.5
C29P C32B H32E 109.5
H32D C32B H32E 109.5
C29P C32B H32F 109.5
H32D C32B H32F 109.5
H32E C32B H32F 109.5
C6 C5 Pt1 175.8(9)
C5 C6 C7B 176.7(12)
C5 C6 C7A 170.3(11)
C8A C7A C12A 120.0
C8A C7A C6 124.1(9)
C12A C7A C6 115.8(9)
C9A C8A C7A 120.0
C9A C8A H8A 120.0
C7A C8A H8A 120.0
C8A C9A C10A 120.0
C8A C9A H9A 120.0
C10A C9A H9A 120.0
C11A C10A C9A 120.0
C11A C10A C13A 116.6(8)
C9A C10A C13A 123.4(8)
C10A C11A C12A 120.0
C10A C11A H11D 120.0
C12A C11A H11D 120.0
C11A C12A C7A 120.0
C11A C12A H12D 120.0
C7A C12A H12D 120.0
C14A C13A C10A 102.0(7)
C14A C13A H13A 111.4
C10A C13A H13A 111.4
C14A C13A H13B 111.3
C10A C13A H13B 111.4
H13A C13A H13B 109.2
C15A C14A C13A 113.7(9)
C15A C14A H14D 108.8
C13A C14A H14D 108.8
C15A C14A H14E 108.8
C13A C14A H14E 108.8
H14D C14A H14E 107.7
C14A C15A C16A 112.9(9)
C14A C15A H15D 109.0
C16A C15A H15D 109.0
C14A C15A H15E 109.0
C16A C15A H15E 109.1
H15D C15A H15E 107.8
C17A C16A C15A 113.5(10)
C17A C16A H16D 108.9
C15A C16A H16D 108.9
C17A C16A H16E 108.8
C15A C16A H16E 108.8
H16D C16A H16E 107.7
C16A C17A H17A 109.5
C16A C17A H17B 109.5
H17A C17A H17B 109.5
C16A C17A H17C 109.4
H17A C17A H17C 109.5
H17B C17A H17C 109.5
C8B C7B C12B 120.0
C8B C7B C6 116.6(10)
C12B C7B C6 123.1(10)
C9B C8B C7B 120.0
C9B C8B H8B 120.0
C7B C8B H8B 120.0
C10B C9B C8B 120.0
C10B C9B H9B 120.0
C8B C9B H9B 120.0
C9B C10B C11B 120.0
C9B C10B C13B 114.6(8)
C11B C10B C13B 125.4(8)
C12B C11B C10B 120.0
C12B C11B H11E 120.0
C10B C11B H11E 120.0
C11B C12B C7B 120.0
C11B C12B H12E 120.0
C7B C12B H12E 120.0
C10B C13B C14B 112.3(9)
C10B C13B H13C 109.1
C14B C13B H13C 109.1
C10B C13B H13D 109.1
C14B C13B H13D 109.1
H13C C13B H13D 107.9
C15B C14B C13B 109.3(8)
C15B C14B H14F 109.8
C13B C14B H14F 109.8
C15B C14B H14G 109.8
C13B C14B H14G 109.8
H14F C14B H14G 108.3
C16B C15B C14B 115.0(9)
C16B C15B H15F 108.5
C14B C15B H15F 108.5
C16B C15B H15G 108.5
C14B C15B H15G 108.5
H15F C15B H15G 107.5
C17B C16B C15B 119.4(16)
C17B C16B H16F 107.5
C15B C16B H16F 107.5
C17B C16B H16G 107.4
C15B C16B H16G 107.5
H16F C16B H16G 107.0
C16B C17B H17D 109.6
C16B C17B H17E 109.5
H17D C17B H17E 109.5
C16B C17B H17F 109.4
H17D C17B H17F 109.5
H17E C17B H17F 109.5
C19 C18 Pt6 176.0(9)
C18 C19 C20 173.3(11)
C25 C20 C21 116.1(8)
C25 C20 C19 123.6(8)
C21 C20 C19 120.3(8)
C22 C21 C20 121.3(9)
C22 C21 H21 119.3
C20 C21 H21 119.3
C21 C22 C23 122.5(9)
C21 C22 H22 118.7
C23 C22 H22 118.7
C24 C23 C22 115.8(8)
C24 C23 C26 123.2(9)
C22 C23 C26 120.8(9)
C23 C24 C25 122.4(9)
C23 C24 H24 118.8
C25 C24 H24 118.8
C20 C25 C24 121.8(9)
C20 C25 H25 119.1
C24 C25 H25 119.1
C23 C26 C27 111.8(9)
C23 C26 H26G 109.3
C27 C26 H26G 109.3
C23 C26 H26H 109.3
C27 C26 H26H 109.3
H26G C26 H26H 107.9
C26 C27 C28 111.2(10)
C26 C27 H27G 109.4
C28 C27 H27G 109.4
C26 C27 H27H 109.4
C28 C27 H27H 109.4
H27G C27 H27H 108.0
C29 C28 C27 112.6(12)
C29 C28 H28G 109.1
C27 C28 H28G 109.1
C29 C28 H28H 109.1
C27 C28 H28H 109.1
H28G C28 H28H 107.8
C28 C29 C30 112.0(14)
C28 C29 H29A 109.2
C30 C29 H29A 109.2
C28 C29 H29B 109.2
C30 C29 H29B 109.2
H29A C29 H29B 107.9
C29 C30 H30G 109.5
C29 C30 H30H 109.5
H30G C30 H30H 109.5
C29 C30 H30I 109.5
H30G C30 H30I 109.5
H30H C30 H30I 109.5

loop_
_geom_bond_atom_site_label_1
_geom_bond_atom_site_label_2
_geom_bond_distance
Pt1 C5 2.032(9)
Pt1 P1 2.257(2)
Pt1 P2 2.2606(19)
Pt1 Pt3 2.7216(4)
Pt1 Pt2 2.7298(4)
Pt2 C1 1.839(8)
Pt2 P1 2.2574(18)
Pt2 Pt3 2.6862(4)
Pt2 Pt5 2.8483(4)
Pt2 Pt4 2.8571(4)
Pt3 C2 1.859(7)
Pt3 P2 2.2573(19)
Pt3 Pt4 2.8443(4)
Pt3 Pt5 2.8478(4)
Pt4 C3 1.858(8)
Pt4 P3 2.2623(18)
Pt4 Pt5 2.6756(4)
Pt4 Pt6 2.7259(4)
Pt5 C4 1.872(8)
Pt5 P4 2.2593(19)
Pt5 Pt6 2.7303(4)
Pt6 C18 2.073(9)
Pt6 P3 2.2652(19)
Pt6 P4 2.2679(19)
C1 O1 1.149(9)
C2 O2 1.127(8)
C3 O3 1.135(8)
C4 O4 1.123(8)
P1 C5P 1.884(7)
P1 C1P 1.891(7)
P2 C13P 1.874(8)
P2 C9P 1.876(8)
P3 C17P 1.868(8)
P3 C21P 1.875(8)
P4 C25P 1.872(8)
P4 C29P 1.874(8)
C1P C4PA 1.490(12)
C1P C3PA 1.495(12)
C1P C3PB 1.525(15)
C1P C2PB 1.528(15)
C1P C4PB 1.538(14)
C1P C2PA 1.549(12)
C2PA H2P1 0.9600
C2PA H2P2 0.9600
C2PA H2P3 0.9600
C3PA H3P1 0.9600
C3PA H3P2 0.9600
C3PA H3P3 0.9600
C4PA H4P1 0.9600
C4PA H4P2 0.9600
C4PA H4P3 0.9600
C2PB H2P4 0.9600
C2PB H2P5 0.9600
C2PB H2P6 0.9600
C3PB H3P4 0.9600
C3PB H3P5 0.9600
C3PB H3P6 0.9600
C4PB H4P4 0.9600
C4PB H4P5 0.9600
C4PB H4P6 0.9600
C5P C7PA 1.483(14)
C5P C6PB 1.483(13)
C5P C7PB 1.512(14)
C5P C8PA 1.518(14)
C5P C8PB 1.542(14)
C5P C6PA 1.586(13)
C6PA H6P1 0.9600
C6PA H6P2 0.9600
C6PA H6P3 0.9600
C7PA H7P1 0.9600
C7PA H7P2 0.9600
C7PA H7P3 0.9600
C8PA H8P1 0.9600
C8PA H8P2 0.9600
C8PA H8P3 0.9600
C6PB H6P4 0.9600
C6PB H6P5 0.9600
C6PB H6P6 0.9600
C7PB H7P4 0.9600
C7PB H7P5 0.9600
C7PB H7P6 0.9600
C8PB H8P4 0.9600
C8PB H8P5 0.9600
C8PB H8P6 0.9600
C9P C10P 1.498(11)
C9P C11P 1.518(11)
C9P C12P 1.534(11)
C10P H10A 0.9600
C10P H10B 0.9600
C10P H10C 0.9600
C11P H11A 0.9600
C11P H11B 0.9600
C11P H11C 0.9600
C12P H12A 0.9600
C12P H12B 0.9600
C12P H12C 0.9600
C13P C15P 1.521(10)
C13P C16P 1.526(10)
C13P C14P 1.530(11)
C14P H14A 0.9600
C14P H14B 0.9600
C14P H14C 0.9600
C15P H15A 0.9600
C15P H15B 0.9600
C15P H15C 0.9600
C16P H16A 0.9600
C16P H16B 0.9600
C16P H16C 0.9600
C17P C18P 1.492(11)
C17P C19P 1.530(12)
C17P C20P 1.549(11)
C18P H18A 0.9600
C18P H18B 0.9600
C18P H18C 0.9600
C19P H19A 0.9600
C19P H19B 0.9600
C19P H19C 0.9600
C20P H20A 0.9600
C20P H20B 0.9600
C20P H20C 0.9600
C21P C23P 1.525(10)
C21P C22P 1.526(11)
C21P C24P 1.530(10)
C22P H22A 0.9600
C22P H22B 0.9600
C22P H22C 0.9600
C23P H23A 0.9600
C23P H23B 0.9600
C23P H23C 0.9600
C24P H24A 0.9600
C24P H24B 0.9600
C24P H24C 0.9600
C25P C26A 1.461(12)
C25P C28B 1.479(19)
C25P C27B 1.492(18)
C25P C28A 1.521(12)
C25P C27A 1.553(12)
C25P C26B 1.654(18)
C26A H26A 0.9600
C26A H26B 0.9600
C26A H26C 0.9600
C27A H27A 0.9600
C27A H27B 0.9600
C27A H27C 0.9600
C28A H28A 0.9600
C28A H28B 0.9600
C28A H28C 0.9600
C26B H26D 0.9600
C26B H26E 0.9600
C26B H26F 0.9600
C27B H27D 0.9600
C27B H27E 0.9600
C27B H27F 0.9600
C28B H28D 0.9600
C28B H28E 0.9600
C28B H28F 0.9600
C29P C32B 1.454(17)
C29P C31A 1.483(11)
C29P C30B 1.501(18)
C29P C30A 1.533(12)
C29P C31B 1.569(18)
C29P C32A 1.587(12)
C30A H30A 0.9600
C30A H30B 0.9600
C30A H30C 0.9600
C31A H31A 0.9600
C31A H31B 0.9600
C31A H31C 0.9600
C32A H32A 0.9600
C32A H32B 0.9600
C32A H32C 0.9600
C30B H30D 0.9600
C30B H30E 0.9600
C30B H30F 0.9600
C31B H31D 0.9600
C31B H31E 0.9600
C31B H31F 0.9600
C32B H32D 0.9600
C32B H32E 0.9600
C32B H32F 0.9600
C5 C6 1.117(11)
C6 C7B 1.468(14)
C6 C7A 1.505(14)
C7A C8A 1.3900
C7A C12A 1.3900
C8A C9A 1.3900
C8A H8A 0.9300
C9A C10A 1.3900
C9A H9A 0.9300
C10A C11A 1.3900
C10A C13A 1.608(10)
C11A C12A 1.3900
C11A H11D 0.9300
C12A H12D 0.9300
C13A C14A 1.557(9)
C13A H13A 0.9700
C13A H13B 0.9700
C14A C15A 1.492(9)
C14A H14D 0.9700
C14A H14E 0.9700
C15A C16A 1.539(9)
C15A H15D 0.9700
C15A H15E 0.9700
C16A C17A 1.498(9)
C16A H16D 0.9700
C16A H16E 0.9700
C17A H17A 0.9600
C17A H17B 0.9600
C17A H17C 0.9600
C7B C8B 1.3900
C7B C12B 1.3900
C8B C9B 1.3900
C8B H8B 0.9300
C9B C10B 1.3900
C9B H9B 0.9300
C10B C11B 1.3900
C10B C13B 1.546(11)
C11B C12B 1.3900
C11B H11E 0.9300
C12B H12E 0.9300
C13B C14B 1.587(9)
C13B H13C 0.9700
C13B H13D 0.9700
C14B C15B 1.519(9)
C14B H14F 0.9700
C14B H14G 0.9700
C15B C16B 1.514(7)
C15B H15F 0.9700
C15B H15G 0.9700
C16B C17B 1.40(2)
C16B H16F 0.9700
C16B H16G 0.9700
C17B H17D 0.9600
C17B H17E 0.9600
C17B H17F 0.9600
C18 C19 1.049(10)
C19 C20 1.495(11)
C20 C25 1.363(11)
C20 C21 1.392(11)
C21 C22 1.373(11)
C21 H21 0.9300
C22 C23 1.377(12)
C22 H22 0.9300
C23 C24 1.360(12)
C23 C26 1.533(12)
C24 C25 1.390(11)
C24 H24 0.9300
C25 H25 0.9300
C26 C27 1.538(14)
C26 H26G 0.9700
C26 H26H 0.9700
C27 C28 1.544(13)
C27 H27G 0.9700
C27 H27H 0.9700
C28 C29 1.511(17)
C28 H28G 0.9700
C28 H28H 0.9700
C29 C30 1.517(19)
C29 H29A 0.9700
C29 H29B 0.9700
C30 H30G 0.9600
C30 H30H 0.9600
C30 H30I 0.9600
